data_4025585
loop_
_publ_author_name
'Jean-Christophe Monbaliu'
'Bernard Tinant'
'Jacqueline Marchand-Brynaert'

_publ_section_title
;
 [4 + 2] Cycloadditions of 1-Phosphono-1,3-butadienes with Nitroso
 Heterodienophiles: A Versatile Synthetic Route for Polyfunctionalized
 Aminophosphonic Derivatives
;
_journal_name_full 'Journal of Organic Chemistry'
_journal_page_first 5478
_journal_page_last 5486
_journal_paper_doi 10.1021/jo100230r
_journal_volume 75
_journal_year 2010
_chemical_formula_sum 'C22 H42 N O8 P S Si'
_chemical_formula_weight 539.69
_space_group_IT_number 2
_symmetry_cell_setting triclinic
_symmetry_space_group_name_Hall '-P 1'
_symmetry_space_group_name_H-M 'P -1'
_atom_sites_solution_hydrogens geom
_atom_sites_solution_primary direct
_atom_sites_solution_secondary difmap
_audit_creation_method SHELXL-97
_cell_angle_alpha 85.22(2)
_cell_angle_beta 87.06(2)
_cell_angle_gamma 81.34(2)
_cell_formula_units_Z 2
_cell_length_a 8.856(3)
_cell_length_b 10.318(4)
_cell_length_c 16.067(6)
_cell_measurement_temperature 120(2)
_cell_volume 1445.2(9)
_computing_structure_refinement 'SHELXL-97 (Sheldrick, 1997)'
_computing_structure_solution 'SHELXS-97 (Sheldrick, 1990)'
_diffrn_ambient_temperature 120(2)
_diffrn_detector_area_resol_mean 6.66
_diffrn_measured_fraction_theta_full 0.922
_diffrn_measured_fraction_theta_max 0.922
_diffrn_measurement_device_type 'MAR345 image plate'
_diffrn_measurement_method '167 images, \D\F 3\%'
_diffrn_radiation_monochromator graphite
_diffrn_radiation_source 'fine-focus sealed tube'
_diffrn_radiation_type MoK\a
_diffrn_radiation_wavelength 0.71069
_diffrn_reflns_av_R_equivalents 0.046
_diffrn_reflns_av_sigmaI/netI 0.0388
_diffrn_reflns_limit_h_max 11
_diffrn_reflns_limit_h_min 0
_diffrn_reflns_limit_k_max 12
_diffrn_reflns_limit_k_min -12
_diffrn_reflns_limit_l_max 20
_diffrn_reflns_limit_l_min -19
_diffrn_reflns_number 21481
_diffrn_reflns_theta_full 26.41
_diffrn_reflns_theta_max 26.41
_diffrn_reflns_theta_min 3.01
_exptl_absorpt_coefficient_mu 0.251
_exptl_absorpt_correction_type none
_exptl_crystal_colour colourless
_exptl_crystal_density_diffrn 1.240
_exptl_crystal_density_method 'not measured'
_exptl_crystal_description ' prism '
_exptl_crystal_F_000 580
_exptl_crystal_size_max 0.40
_exptl_crystal_size_mid 0.36
_exptl_crystal_size_min 0.12
_refine_diff_density_max 0.373
_refine_diff_density_min -0.418
_refine_diff_density_rms 0.071
_refine_ls_extinction_coef 0.033(3)
_refine_ls_extinction_expression Fc^*^=kFc[1+0.001xFc^2^\l^3^/sin(2\q)]^-1/4^
_refine_ls_extinction_method SHELXL
_refine_ls_goodness_of_fit_ref 1.078
_refine_ls_hydrogen_treatment mixed
_refine_ls_matrix_type full
_refine_ls_number_parameters 338
_refine_ls_number_reflns 5463
_refine_ls_number_restraints 0
_refine_ls_restrained_S_all 1.078
_refine_ls_R_factor_all 0.0517
_refine_ls_R_factor_gt 0.0470
_refine_ls_shift/su_max 0.002
_refine_ls_shift/su_mean 0.000
_refine_ls_structure_factor_coef Fsqd
_refine_ls_weighting_details 'calc w=1/[\s^2^(Fo^2^)+(0.0604P)^2^+1.3433P] where P=(Fo^2^+2Fc^2^)/3'
_refine_ls_weighting_scheme calc
_refine_ls_wR_factor_gt 0.1266
_refine_ls_wR_factor_ref 0.1308
_reflns_number_gt 4908
_reflns_number_total 5463
_reflns_threshold_expression >2sigma(I)
_cod_data_source_file jo100230r_si_004.cif
_cod_data_source_block jcmon12
_cod_depositor_comments
;
The following automatic conversions were performed:

'_symmetry_cell_setting' value ' triclinic ' changed to 'triclinic'
according to the built-in table from CIF Core dictionary named
'cif_core.dic' version 2.4.1 from 2010-06-29.

Automatic conversion script
Id: cif_fix_values 1646 2011-03-28 12:23:43Z adriana 

The following automatic conversions were performed:

data name '_atom_site_symetry_multiplicity' was replaced with
'_atom_site_symmetry_multiplicity' as specified in the replacement
file 'data/replacement-values/replacement_tags.lst'.

Automatic conversion script
Id: cif_correct_tags 9268 2022-04-12 08:56:07Z antanas 
;
_cod_original_sg_symbol_H-M ' P -1 '
_cod_database_code 4025585

loop_
_symmetry_equiv_pos_as_xyz
'x, y, z'
'-x, -y, -z'

loop_
_atom_site_label
_atom_site_type_symbol
_atom_site_fract_x
_atom_site_fract_y
_atom_site_fract_z
_atom_site_U_iso_or_equiv
_atom_site_adp_type
_atom_site_occupancy
_atom_site_symmetry_multiplicity
_atom_site_calc_flag
_atom_site_refinement_flags
_atom_site_disorder_assembly
_atom_site_disorder_group
C1 C 0.3809(2) 0.1105(2) 1.07539(13) 0.0239(4) Uani 1 1 d . . .
C2 C 0.3080(2) 0.2411(2) 1.10734(13) 0.0213(4) Uani 1 1 d . . .
C3 C 0.3321(2) 0.2610(2) 1.19858(12) 0.0213(4) Uani 1 1 d . . .
C4 C 0.4848(3) 0.3060(2) 1.21274(13) 0.0242(4) Uani 1 1 d . . .
N5 N 0.5161(2) 0.3045(2) 1.30034(12) 0.0281(4) Uani 1 1 d . . .
C6 C 0.5807(3) 0.1919(2) 1.34697(14) 0.0291(5) Uani 1 1 d . . .
C7 C 0.5851(3) 0.1942(3) 1.43448(15) 0.0411(6) Uani 1 1 d . . .
C8 C 0.6612(4) 0.0855(4) 1.47956(17) 0.0557(8) Uani 1 1 d . . .
H8 H 0.6647 0.0866 1.5385 0.067 Uiso 1 1 calc R . .
C9 C 0.7321(4) -0.0244(4) 1.44180(19) 0.0580(8) Uani 1 1 d . . .
H9 H 0.7856 -0.0967 1.4740 0.070 Uiso 1 1 calc R . .
C10 C 0.7238(3) -0.0273(3) 1.35657(17) 0.0432(6) Uani 1 1 d . . .
H10 H 0.7703 -0.1030 1.3300 0.052 Uiso 1 1 calc R . .
C11 C 0.6485(3) 0.0789(2) 1.30916(15) 0.0330(5) Uani 1 1 d . . .
H11 H 0.6429 0.0751 1.2505 0.040 Uiso 1 1 calc R . .
C12 C 0.5082(4) 0.3122(4) 1.47722(18) 0.0523(8) Uani 1 1 d . . .
P13 P 0.29817(7) -0.03431(5) 1.11669(3) 0.02445(16) Uani 1 1 d . . .
O14 O 0.3209(2) -0.13787(16) 1.05757(10) 0.0336(4) Uani 1 1 d . . .
O15 O 0.12843(18) 0.02495(15) 1.13749(10) 0.0284(4) Uani 1 1 d . . .
C16 C 0.0180(3) -0.0610(3) 1.17076(17) 0.0375(6) Uani 1 1 d . . .
H16A H -0.0424 -0.0214 1.2183 0.045 Uiso 1 1 calc R . .
H16B H 0.0732 -0.1474 1.1915 0.045 Uiso 1 1 calc R . .
C17 C -0.0858(4) -0.0796(3) 1.1050(2) 0.0536(8) Uani 1 1 d . . .
H17A H -0.1590 -0.1370 1.1280 0.064 Uiso 1 1 calc R . .
H17B H -0.0260 -0.1201 1.0584 0.064 Uiso 1 1 calc R . .
H17C H -0.1413 0.0058 1.0850 0.064 Uiso 1 1 calc R . .
018 O 0.36434(19) -0.08140(15) 1.20444(10) 0.0314(4) Uani 1 1 d . . .
C19 C 0.4883(3) -0.1920(2) 1.21526(19) 0.0416(6) Uani 1 1 d . . .
H19A H 0.5684 -0.1672 1.2490 0.050 Uiso 1 1 calc R . .
H19B H 0.5351 -0.2145 1.1600 0.050 Uiso 1 1 calc R . .
C20 C 0.4272(4) -0.3081(3) 1.2580(2) 0.0545(8) Uani 1 1 d . . .
H20A H 0.5104 -0.3820 1.2648 0.065 Uiso 1 1 calc R . .
H20B H 0.3484 -0.3328 1.2242 0.065 Uiso 1 1 calc R . .
H20C H 0.3825 -0.2860 1.3130 0.065 Uiso 1 1 calc R . .
O21 O 0.53941(18) 0.07893(15) 1.09002(10) 0.0267(3) Uani 1 1 d . . .
O22 O 0.37546(17) 0.34244(14) 1.05467(9) 0.0238(3) Uani 1 1 d . . .
S23 S 0.28015(6) 0.43126(5) 0.98512(3) 0.02253(15) Uani 1 1 d . . .
O24 O 0.14560(19) 0.37617(16) 0.97175(10) 0.0313(4) Uani 1 1 d . . .
O25 O 0.3858(2) 0.44822(17) 0.91680(10) 0.0335(4) Uani 1 1 d . . .
C26 C 0.2314(3) 0.5792(2) 1.03245(16) 0.0333(5) Uani 1 1 d . . .
H26A H 0.1588 0.5672 1.0795 0.040 Uiso 1 1 calc R . .
H26B H 0.1846 0.6473 0.9916 0.040 Uiso 1 1 calc R . .
H26C H 0.3237 0.6060 1.0527 0.040 Uiso 1 1 calc R . .
O27 O 0.21517(17) 0.35930(14) 1.22781(9) 0.0245(3) Uani 1 1 d . . .
Si28 Si 0.04828(7) 0.33523(6) 1.27377(3) 0.02355(16) Uani 1 1 d . . .
C29 C -0.0902(3) 0.3154(3) 1.19415(15) 0.0344(5) Uani 1 1 d . . .
H29A H -0.1034 0.3940 1.1550 0.041 Uiso 1 1 calc R . .
H29B H -0.1888 0.3036 1.2220 0.041 Uiso 1 1 calc R . .
H29C H -0.0513 0.2382 1.1635 0.041 Uiso 1 1 calc R . .
C30 C 0.0765(3) 0.1876(3) 1.34944(16) 0.0411(6) Uani 1 1 d . . .
H30A H 0.1494 0.2002 1.3909 0.049 Uiso 1 1 calc R . .
H30B H 0.1165 0.1099 1.3195 0.049 Uiso 1 1 calc R . .
H30C H -0.0215 0.1751 1.3778 0.049 Uiso 1 1 calc R . .
C31 C -0.0180(3) 0.4911(2) 1.32674(14) 0.0322(5) Uani 1 1 d . . .
C32 C -0.1708(3) 0.4806(3) 1.37450(17) 0.0432(6) Uani 1 1 d . . .
H32A H -0.1574 0.4062 1.4169 0.052 Uiso 1 1 calc R . .
H32B H -0.2472 0.4668 1.3353 0.052 Uiso 1 1 calc R . .
H32C H -0.2055 0.5619 1.4017 0.052 Uiso 1 1 calc R . .
C33 C 0.1007(3) 0.5144(3) 1.38801(17) 0.0436(6) Uani 1 1 d . . .
H33A H 0.1154 0.4401 1.4304 0.052 Uiso 1 1 calc R . .
H33B H 0.0645 0.5955 1.4153 0.052 Uiso 1 1 calc R . .
H33C H 0.1979 0.5225 1.3575 0.052 Uiso 1 1 calc R . .
C34 C -0.0405(4) 0.6080(3) 1.26087(18) 0.0475(7) Uani 1 1 d . . .
H34A H -0.1161 0.5936 1.2214 0.057 Uiso 1 1 calc R . .
H34B H 0.0569 0.6162 1.2306 0.057 Uiso 1 1 calc R . .
H34C H -0.0768 0.6887 1.2884 0.057 Uiso 1 1 calc R . .
H1 H 0.363(4) 0.118(3) 1.012(2) 0.057 Uiso 1 1 d . . .
H2 H 0.198(4) 0.254(3) 1.099(2) 0.057 Uiso 1 1 d . . .
H3 H 0.331(4) 0.176(4) 1.231(2) 0.057 Uiso 1 1 d . . .
H4A H 0.567(4) 0.249(4) 1.185(2) 0.057 Uiso 1 1 d . . .
H4B H 0.480(4) 0.396(4) 1.188(2) 0.057 Uiso 1 1 d . . .
H5 H 0.459(4) 0.361(4) 1.330(2) 0.057 Uiso 1 1 d . . .
H12A H 0.399(4) 0.329(3) 1.468(2) 0.057 Uiso 1 1 d . . .
H12B H 0.542(4) 0.394(4) 1.457(2) 0.057 Uiso 1 1 d . . .
H12C H 0.523(4) 0.304(3) 1.534(2) 0.057 Uiso 1 1 d . . .
H21 H 0.584(4) 0.108(3) 1.043(2) 0.057 Uiso 1 1 d . . .

loop_
_atom_site_aniso_label
_atom_site_aniso_U_11
_atom_site_aniso_U_22
_atom_site_aniso_U_33
_atom_site_aniso_U_23
_atom_site_aniso_U_13
_atom_site_aniso_U_12
C1 0.0211(10) 0.0233(10) 0.0283(10) -0.0054(8) 0.0010(8) -0.0055(9)
C2 0.0178(10) 0.0190(10) 0.0278(10) -0.0002(7) -0.0006(7) -0.0061(8)
C3 0.0196(10) 0.0188(9) 0.0253(10) -0.0015(7) -0.0002(7) -0.0021(8)
C4 0.0212(11) 0.0257(11) 0.0271(10) -0.0046(8) -0.0014(8) -0.0064(9)
N5 0.0266(10) 0.0313(10) 0.0270(9) -0.0081(7) -0.0041(7) -0.0016(9)
C6 0.0218(11) 0.0371(12) 0.0289(11) -0.0009(9) -0.0036(8) -0.0060(10)
C7 0.0353(14) 0.0573(17) 0.0297(12) -0.0029(11) -0.0019(10) -0.0037(13)
C8 0.057(2) 0.075(2) 0.0298(13) 0.0070(13) -0.0045(12) 0.0012(17)
C9 0.057(2) 0.061(2) 0.0469(16) 0.0189(14) -0.0055(14) 0.0075(17)
C10 0.0393(15) 0.0405(15) 0.0456(14) 0.0045(11) -0.0003(11) 0.0033(13)
C11 0.0296(13) 0.0337(12) 0.0346(12) 0.0000(9) -0.0029(9) -0.0019(11)
C12 0.0523(19) 0.075(2) 0.0278(13) -0.0134(13) -0.0021(12) 0.0020(17)
P13 0.0240(3) 0.0196(3) 0.0308(3) -0.0049(2) 0.0029(2) -0.0062(2)
O14 0.0380(10) 0.0242(8) 0.0417(9) -0.0124(7) 0.0088(7) -0.0125(8)
O15 0.0227(8) 0.0246(8) 0.0386(8) -0.0014(6) 0.0048(6) -0.0079(7)
C16 0.0286(13) 0.0353(13) 0.0503(14) 0.0017(11) 0.0058(10) -0.0153(11)
C17 0.0386(16) 0.062(2) 0.0666(19) -0.0031(15) -0.0049(13) -0.0267(16)
018 0.0326(9) 0.0233(8) 0.0374(9) 0.0007(6) -0.0015(7) -0.0028(7)
C19 0.0335(14) 0.0252(12) 0.0653(17) 0.0026(11) -0.0124(12) -0.0015(11)
C20 0.067(2) 0.0359(15) 0.0572(18) 0.0096(13) -0.0066(15) -0.0034(15)
O21 0.0200(8) 0.0252(8) 0.0345(8) -0.0058(6) 0.0025(6) -0.0019(7)
O22 0.0206(8) 0.0231(7) 0.0281(7) 0.0037(6) -0.0030(6) -0.0074(6)
S23 0.0236(3) 0.0193(3) 0.0251(3) -0.00165(18) -0.00358(19) -0.0037(2)
O24 0.0290(9) 0.0277(8) 0.0394(9) -0.0006(6) -0.0126(7) -0.0086(7)
O25 0.0380(10) 0.0335(9) 0.0275(8) 0.0023(6) 0.0034(7) -0.0042(8)
C26 0.0339(13) 0.0239(11) 0.0426(13) -0.0072(9) -0.0075(10) -0.0011(10)
O27 0.0215(8) 0.0207(7) 0.0309(8) -0.0052(6) 0.0020(6) -0.0005(6)
Si28 0.0205(3) 0.0252(3) 0.0242(3) -0.0003(2) -0.0001(2) -0.0021(2)
C29 0.0236(12) 0.0384(13) 0.0409(13) -0.0080(10) -0.0041(9) -0.0001(11)
C30 0.0450(16) 0.0412(14) 0.0347(13) 0.0088(10) 0.0004(11) -0.0056(13)
C31 0.0286(12) 0.0359(13) 0.0317(11) -0.0076(9) 0.0041(9) -0.0020(11)
C32 0.0293(13) 0.0589(18) 0.0410(14) -0.0153(12) 0.0067(10) -0.0015(13)
C33 0.0393(15) 0.0528(17) 0.0424(14) -0.0198(12) 0.0052(11) -0.0118(13)
C34 0.059(2) 0.0291(13) 0.0500(16) -0.0087(11) 0.0090(13) 0.0065(13)

loop_
_atom_type_symbol
_atom_type_description
_atom_type_scat_dispersion_real
_atom_type_scat_dispersion_imag
_atom_type_scat_source
C C 0.0033 0.0016 'International Tables Vol C Tables 4.2.6.8 and 6.1.1.4'
H H 0.0000 0.0000 'International Tables Vol C Tables 4.2.6.8 and 6.1.1.4'
N N 0.0061 0.0033 'International Tables Vol C Tables 4.2.6.8 and 6.1.1.4'
O O 0.0106 0.0060 'International Tables Vol C Tables 4.2.6.8 and 6.1.1.4'
P P 0.1023 0.0942 'International Tables Vol C Tables 4.2.6.8 and 6.1.1.4'
S S 0.1246 0.1234 'International Tables Vol C Tables 4.2.6.8 and 6.1.1.4'
Si Si 0.0817 0.0704 'International Tables Vol C Tables 4.2.6.8 and 6.1.1.4'

loop_
_geom_angle_atom_site_label_1
_geom_angle_atom_site_label_2
_geom_angle_atom_site_label_3
_geom_angle
_geom_angle_site_symmetry_1
_geom_angle_site_symmetry_3
_geom_angle_publ_flag
O21 C1 C2 113.65(16) . . ?
O21 C1 P13 105.10(15) . . ?
C2 C1 P13 116.40(15) . . ?
O21 C1 H1 110(2) . . ?
C2 C1 H1 106(2) . . ?
P13 C1 H1 105.1(19) . . ?
O22 C2 C1 105.63(16) . . ?
O22 C2 C3 108.11(15) . . ?
C1 C2 C3 116.72(18) . . ?
O22 C2 H2 108(2) . . ?
C1 C2 H2 110(2) . . ?
C3 C2 H2 108(2) . . ?
O27 C3 C2 109.73(17) . . ?
O27 C3 C4 106.80(17) . . ?
C2 C3 C4 113.74(17) . . ?
O27 C3 H3 112(2) . . ?
C2 C3 H3 107.7(19) . . ?
C4 C3 H3 107(2) . . ?
N5 C4 C3 112.88(18) . . ?
N5 C4 H4A 109.5(19) . . ?
C3 C4 H4A 109(2) . . ?
N5 C4 H4B 108.2(19) . . ?
C3 C4 H4B 107(2) . . ?
H4A C4 H4B 110(3) . . ?
C6 N5 C4 123.0(2) . . ?
C6 N5 H5 114(2) . . ?
C4 N5 H5 117(2) . . ?
N5 C6 C11 121.9(2) . . ?
N5 C6 C7 119.0(2) . . ?
C11 C6 C7 119.0(2) . . ?
C8 C7 C6 118.5(3) . . ?
C8 C7 C12 121.2(3) . . ?
C6 C7 C12 120.2(2) . . ?
C9 C8 C7 122.3(3) . . ?
C9 C8 H8 118.8 . . ?
C7 C8 H8 118.8 . . ?
C10 C9 C8 118.8(3) . . ?
C10 C9 H9 120.6 . . ?
C8 C9 H9 120.6 . . ?
C9 C10 C11 120.8(3) . . ?
C9 C10 H10 119.6 . . ?
C11 C10 H10 119.6 . . ?
C10 C11 C6 120.5(2) . . ?
C10 C11 H11 119.8 . . ?
C6 C11 H11 119.8 . . ?
C7 C12 H12A 111(2) . . ?
C7 C12 H12B 115(2) . . ?
H12A C12 H12B 103(3) . . ?
C7 C12 H12C 112(2) . . ?
H12A C12 H12C 109(3) . . ?
H12B C12 H12C 106(3) . . ?
O14 P13 O15 116.09(10) . . ?
O14 P13 018 113.31(10) . . ?
O15 P13 018 103.76(9) . . ?
O14 P13 C1 111.71(10) . . ?
O15 P13 C1 102.31(10) . . ?
018 P13 C1 108.76(10) . . ?
C16 O15 P13 120.35(15) . . ?
O15 C16 C17 110.3(2) . . ?
O15 C16 H16A 109.6 . . ?
C17 C16 H16A 109.6 . . ?
O15 C16 H16B 109.6 . . ?
C17 C16 H16B 109.6 . . ?
H16A C16 H16B 108.1 . . ?
C16 C17 H17A 109.5 . . ?
C16 C17 H17B 109.5 . . ?
H17A C17 H17B 109.5 . . ?
C16 C17 H17C 109.5 . . ?
H17A C17 H17C 109.5 . . ?
H17B C17 H17C 109.5 . . ?
C19 018 P13 121.69(17) . . ?
018 C19 C20 109.8(2) . . ?
018 C19 H19A 109.7 . . ?
C20 C19 H19A 109.7 . . ?
018 C19 H19B 109.7 . . ?
C20 C19 H19B 109.7 . . ?
H19A C19 H19B 108.2 . . ?
C19 C20 H20A 109.5 . . ?
C19 C20 H20B 109.5 . . ?
H20A C20 H20B 109.5 . . ?
C19 C20 H20C 109.5 . . ?
H20A C20 H20C 109.5 . . ?
H20B C20 H20C 109.5 . . ?
C1 O21 H21 104(2) . . ?
C2 O22 S23 120.87(13) . . ?
O25 S23 O24 118.99(10) . . ?
O25 S23 O22 105.44(10) . . ?
O24 S23 O22 109.33(9) . . ?
O25 S23 C26 109.63(12) . . ?
O24 S23 C26 110.12(12) . . ?
O22 S23 C26 101.86(10) . . ?
S23 C26 H26A 109.5 . . ?
S23 C26 H26B 109.5 . . ?
H26A C26 H26B 109.5 . . ?
S23 C26 H26C 109.5 . . ?
H26A C26 H26C 109.5 . . ?
H26B C26 H26C 109.5 . . ?
C3 O27 Si28 126.70(13) . . ?
O27 Si28 C29 110.34(10) . . ?
O27 Si28 C30 109.53(11) . . ?
C29 Si28 C30 110.77(13) . . ?
O27 Si28 C31 103.97(10) . . ?
C29 Si28 C31 109.64(12) . . ?
C30 Si28 C31 112.41(12) . . ?
Si28 C29 H29A 109.5 . . ?
Si28 C29 H29B 109.5 . . ?
H29A C29 H29B 109.5 . . ?
Si28 C29 H29C 109.5 . . ?
H29A C29 H29C 109.5 . . ?
H29B C29 H29C 109.5 . . ?
Si28 C30 H30A 109.5 . . ?
Si28 C30 H30B 109.5 . . ?
H30A C30 H30B 109.5 . . ?
Si28 C30 H30C 109.5 . . ?
H30A C30 H30C 109.5 . . ?
H30B C30 H30C 109.5 . . ?
C34 C31 C33 109.0(2) . . ?
C34 C31 C32 108.9(2) . . ?
C33 C31 C32 109.3(2) . . ?
C34 C31 Si28 109.58(17) . . ?
C33 C31 Si28 110.38(18) . . ?
C32 C31 Si28 109.55(18) . . ?
C31 C32 H32A 109.5 . . ?
C31 C32 H32B 109.5 . . ?
H32A C32 H32B 109.5 . . ?
C31 C32 H32C 109.5 . . ?
H32A C32 H32C 109.5 . . ?
H32B C32 H32C 109.5 . . ?
C31 C33 H33A 109.5 . . ?
C31 C33 H33B 109.5 . . ?
H33A C33 H33B 109.5 . . ?
C31 C33 H33C 109.5 . . ?
H33A C33 H33C 109.5 . . ?
H33B C33 H33C 109.5 . . ?
C31 C34 H34A 109.5 . . ?
C31 C34 H34B 109.5 . . ?
H34A C34 H34B 109.5 . . ?
C31 C34 H34C 109.5 . . ?
H34A C34 H34C 109.5 . . ?
H34B C34 H34C 109.5 . . ?

loop_
_geom_bond_atom_site_label_1
_geom_bond_atom_site_label_2
_geom_bond_distance
_geom_bond_site_symmetry_2
_geom_bond_publ_flag
C1 O21 1.420(3) . ?
C1 C2 1.522(3) . ?
C1 P13 1.823(2) . ?
C1 H1 1.03(3) . ?
C2 O22 1.468(2) . ?
C2 C3 1.527(3) . ?
C2 H2 0.97(4) . ?
C3 O27 1.427(3) . ?
C3 C4 1.528(3) . ?
C3 H3 0.98(4) . ?
C4 N5 1.447(3) . ?
C4 H4A 0.98(4) . ?
C4 H4B 0.98(4) . ?
N5 C6 1.392(3) . ?
N5 H5 0.87(4) . ?
C6 C11 1.400(4) . ?
C6 C7 1.411(3) . ?
C7 C8 1.387(4) . ?
C7 C12 1.503(4) . ?
C8 C9 1.382(5) . ?
C8 H8 0.9500 . ?
C9 C10 1.378(4) . ?
C9 H9 0.9500 . ?
C10 C11 1.385(4) . ?
C10 H10 0.9500 . ?
C11 H11 0.9500 . ?
C12 H12A 0.97(4) . ?
C12 H12B 0.97(4) . ?
C12 H12C 0.93(4) . ?
P13 O14 1.4729(17) . ?
P13 O15 1.5656(18) . ?
P13 018 1.5658(18) . ?
O15 C16 1.469(3) . ?
C16 C17 1.478(4) . ?
C16 H16A 0.9900 . ?
C16 H16B 0.9900 . ?
C17 H17A 0.9800 . ?
C17 H17B 0.9800 . ?
C17 H17C 0.9800 . ?
018 C19 1.466(3) . ?
C19 C20 1.490(4) . ?
C19 H19A 0.9900 . ?
C19 H19B 0.9900 . ?
C20 H20A 0.9800 . ?
C20 H20B 0.9800 . ?
C20 H20C 0.9800 . ?
O21 H21 0.89(4) . ?
O22 S23 1.5792(16) . ?
S23 O25 1.4223(18) . ?
S23 O24 1.4282(16) . ?
S23 C26 1.748(2) . ?
C26 H26A 0.9800 . ?
C26 H26B 0.9800 . ?
C26 H26C 0.9800 . ?
O27 Si28 1.6611(17) . ?
Si28 C29 1.860(2) . ?
Si28 C30 1.862(3) . ?
Si28 C31 1.884(3) . ?
C29 H29A 0.9800 . ?
C29 H29B 0.9800 . ?
C29 H29C 0.9800 . ?
C30 H30A 0.9800 . ?
C30 H30B 0.9800 . ?
C30 H30C 0.9800 . ?
C31 C34 1.533(4) . ?
C31 C33 1.534(4) . ?
C31 C32 1.535(3) . ?
C32 H32A 0.9800 . ?
C32 H32B 0.9800 . ?
C32 H32C 0.9800 . ?
C33 H33A 0.9800 . ?
C33 H33B 0.9800 . ?
C33 H33C 0.9800 . ?
C34 H34A 0.9800 . ?
C34 H34B 0.9800 . ?
C34 H34C 0.9800 . ?

loop_
_geom_torsion_atom_site_label_1
_geom_torsion_atom_site_label_2
_geom_torsion_atom_site_label_3
_geom_torsion_atom_site_label_4
_geom_torsion
_geom_torsion_site_symmetry_1
_geom_torsion_site_symmetry_2
_geom_torsion_site_symmetry_3
_geom_torsion_site_symmetry_4
_geom_torsion_publ_flag
O21 C1 C2 O22 67.4(2) . . . . ?
P13 C1 C2 O22 -170.25(13) . . . . ?
O21 C1 C2 C3 -52.7(2) . . . . ?
P13 C1 C2 C3 69.6(2) . . . . ?
O22 C2 C3 O27 83.22(19) . . . . ?
C1 C2 C3 O27 -157.97(16) . . . . ?
O22 C2 C3 C4 -36.3(2) . . . . ?
C1 C2 C3 C4 82.5(2) . . . . ?
O27 C3 C4 N5 67.9(2) . . . . ?
C2 C3 C4 N5 -170.92(18) . . . . ?
C3 C4 N5 C6 83.8(3) . . . . ?
C4 N5 C6 C11 13.3(3) . . . . ?
C4 N5 C6 C7 -170.1(2) . . . . ?
N5 C6 C7 C8 -174.6(3) . . . . ?
C11 C6 C7 C8 2.1(4) . . . . ?
N5 C6 C7 C12 5.6(4) . . . . ?
C11 C6 C7 C12 -177.7(3) . . . . ?
C6 C7 C8 C9 -0.2(5) . . . . ?
C12 C7 C8 C9 179.7(3) . . . . ?
C7 C8 C9 C10 -1.5(5) . . . . ?
C8 C9 C10 C11 1.3(5) . . . . ?
C9 C10 C11 C6 0.6(4) . . . . ?
N5 C6 C11 C10 174.2(2) . . . . ?
C7 C6 C11 C10 -2.4(4) . . . . ?
O21 C1 P13 O14 -80.44(16) . . . . ?
C2 C1 P13 O14 152.84(16) . . . . ?
O21 C1 P13 O15 154.71(13) . . . . ?
C2 C1 P13 O15 27.99(18) . . . . ?
O21 C1 P13 018 45.36(16) . . . . ?
C2 C1 P13 018 -81.36(18) . . . . ?
O14 P13 O15 C16 56.30(19) . . . . ?
018 P13 O15 C16 -68.70(18) . . . . ?
C1 P13 O15 C16 178.19(17) . . . . ?
P13 O15 C16 C17 -104.6(2) . . . . ?
O14 P13 018 C19 24.4(2) . . . . ?
O15 P13 018 C19 151.20(17) . . . . ?
C1 P13 018 C19 -100.43(18) . . . . ?
P13 018 C19 C20 -107.6(2) . . . . ?
C1 C2 O22 S23 105.85(17) . . . . ?
C3 C2 O22 S23 -128.50(15) . . . . ?
C2 O22 S23 O25 -142.28(15) . . . . ?
C2 O22 S23 O24 -13.25(18) . . . . ?
C2 O22 S23 C26 103.25(17) . . . . ?
C2 C3 O27 Si28 90.88(18) . . . . ?
C4 C3 O27 Si28 -145.40(14) . . . . ?
C3 O27 Si28 C29 -80.69(18) . . . . ?
C3 O27 Si28 C30 41.50(19) . . . . ?
C3 O27 Si28 C31 161.83(16) . . . . ?
O27 Si28 C31 C34 62.3(2) . . . . ?
C29 Si28 C31 C34 -55.7(2) . . . . ?
C30 Si28 C31 C34 -179.4(2) . . . . ?
O27 Si28 C31 C33 -57.86(19) . . . . ?
C29 Si28 C31 C33 -175.82(18) . . . . ?
C30 Si28 C31 C33 60.5(2) . . . . ?
O27 Si28 C31 C32 -178.30(16) . . . . ?
C29 Si28 C31 C32 63.7(2) . . . . ?
C30 Si28 C31 C32 -59.9(2) . . . . ?
